data_7102917
loop_
_publ_author_name
'Yu, Joanne O'
'Browning, C Scott'
'Farrar, David H'

_publ_section_title
;
 Tris-2-(3-methylindolyl)phosphine as an anion receptor.
;
_journal_issue 8
_journal_name_full 'Chemical communications (Cambridge, England)'
_journal_page_first 1020
_journal_page_last 1022
_journal_paper_doi 10.1039/b714889e
_journal_year 2008
_chemical_formula_moiety '2(C27 H24 N3 P),2(C8 H20 N),3(C H4 O),2(F)'
_chemical_formula_sum 'C73 H100 F2 N8 O3 P2'
_chemical_formula_weight 1237.55
_chemical_name_systematic
;
?
;
_space_group_IT_number 19
_symmetry_cell_setting orthorhombic
_symmetry_space_group_name_Hall 'P 2ac 2ab'
_symmetry_space_group_name_H-M 'P 21 21 21'
_atom_sites_solution_hydrogens geom
_atom_sites_solution_primary direct
_atom_sites_solution_secondary difmap
_audit_creation_method SHELXL-97
_cell_angle_alpha 90.00
_cell_angle_beta 90.00
_cell_angle_gamma 90.00
_cell_formula_units_Z 4
_cell_length_a 11.3758(1)
_cell_length_b 24.2008(2)
_cell_length_c 24.9237(2)
_cell_measurement_reflns_used 153384
_cell_measurement_temperature 150(1)
_cell_measurement_theta_max 27.5
_cell_measurement_theta_min 2.5
_cell_volume 6861.58(10)
_computing_cell_refinement 'Denzo-SMN (Otwinowski & Minor, 1997)'
_computing_data_collection 'Collect (Nonius BV, 1997-2002)'
_computing_data_reduction Denzo-SMN
_computing_molecular_graphics 'SHELXTL V6.12'
_computing_publication_material 'SHELXTL V6.12'
_computing_structure_refinement 'SHELXTL V6.12'
_computing_structure_solution 'SHELXTL V6.12 (Sheldrick, 2001)'
_diffrn_ambient_temperature 150(1)
_diffrn_detector_area_resol_mean 9
_diffrn_measured_fraction_theta_full 0.987
_diffrn_measured_fraction_theta_max 0.987
_diffrn_measurement_device_type 'Nonius KappaCCD'
_diffrn_measurement_method '\f scans and \w scans with \k offsets'
_diffrn_radiation_monochromator graphite
_diffrn_radiation_source 'fine-focus sealed tube'
_diffrn_radiation_type MoK\a
_diffrn_radiation_wavelength 0.71073
_diffrn_reflns_av_R_equivalents 0.0807
_diffrn_reflns_av_sigmaI/netI 0.0623
_diffrn_reflns_limit_h_max 14
_diffrn_reflns_limit_h_min -11
_diffrn_reflns_limit_k_max 31
_diffrn_reflns_limit_k_min -31
_diffrn_reflns_limit_l_max 32
_diffrn_reflns_limit_l_min -32
_diffrn_reflns_number 46395
_diffrn_reflns_theta_full 27.55
_diffrn_reflns_theta_max 27.55
_diffrn_reflns_theta_min 2.57
_diffrn_standards_decay_% 0
_diffrn_standards_number 0
_exptl_absorpt_coefficient_mu 0.121
_exptl_absorpt_correction_T_max 0.998
_exptl_absorpt_correction_T_min 0.591
_exptl_absorpt_correction_type multi-scan
_exptl_absorpt_process_details
;
multi-scan from symmetry-related measurements
Sortav (Blessing 1995)
;
_exptl_crystal_colour colourless
_exptl_crystal_density_diffrn 1.198
_exptl_crystal_density_method 'not measured'
_exptl_crystal_description blocks
_exptl_crystal_F_000 2664
_exptl_crystal_size_max 0.58
_exptl_crystal_size_mid 0.30
_exptl_crystal_size_min 0.20
_refine_diff_density_max 0.572
_refine_diff_density_min -0.345
_refine_diff_density_rms 0.056
_refine_ls_abs_structure_details 'Flack H D (1983), Acta Cryst. A39, 876-881'
_refine_ls_abs_structure_Flack 0.01(7)
_refine_ls_extinction_coef 0.0014(5)
_refine_ls_extinction_expression Fc^*^=kFc[1+0.001xFc^2^\l^3^/sin(2\q)]^-1/4^
_refine_ls_extinction_method SHELXL
_refine_ls_goodness_of_fit_ref 1.056
_refine_ls_hydrogen_treatment constr
_refine_ls_matrix_type full
_refine_ls_number_parameters 811
_refine_ls_number_reflns 15463
_refine_ls_number_restraints 0
_refine_ls_restrained_S_all 1.056
_refine_ls_R_factor_all 0.0707
_refine_ls_R_factor_gt 0.0532
_refine_ls_shift/su_max 0.001
_refine_ls_shift/su_mean 0.000
_refine_ls_structure_factor_coef Fsqd
_refine_ls_weighting_details 'calc w=1/[\s^2^(Fo^2^)+(0.0719P)^2^+1.2805P] where P=(Fo^2^+2Fc^2^)/3'
_refine_ls_weighting_scheme calc
_refine_ls_wR_factor_gt 0.1278
_refine_ls_wR_factor_ref 0.1389
_reflns_number_gt 12728
_reflns_number_total 15463
_reflns_threshold_expression I>2\s(I)
_cod_data_source_file b714889e.txt
_cod_data_source_block k06149_(Complex_2)
_cod_depositor_comments
;
The following automatic conversions were performed:
'_symmetry_cell_setting' value 'Orthorhombic' changed to 'orthorhombic'
according to '/home/saulius/struct/CIF-dictionaries/cif_core.dic'
dictionary named 'cif_core.dic' version 2.4.1 from 2010-06-29.

Automatic conversion script
Id: cif_fix_enum 1527 2010-12-29 10:47:43Z saulius 
;
_cod_original_sg_symbol_H-M 'P 2(1) 2(1) 2(1)'
_cod_database_code 7102917

loop_
_symmetry_equiv_pos_as_xyz
'x, y, z'
'-x+1/2, -y, z+1/2'
'-x, y+1/2, -z+1/2'
'x+1/2, -y+1/2, -z'

loop_
_atom_site_label
_atom_site_type_symbol
_atom_site_fract_x
_atom_site_fract_y
_atom_site_fract_z
_atom_site_U_iso_or_equiv
_atom_site_adp_type
_atom_site_occupancy
_atom_site_symmetry_multiplicity
_atom_site_calc_flag
_atom_site_refinement_flags
_atom_site_disorder_assembly
_atom_site_disorder_group
P1A P 0.61771(6) 0.89858(3) 0.10102(3) 0.03109(14) Uani 1 1 d . . .
N1A N 0.57465(19) 0.94414(8) -0.00347(8) 0.0333(4) Uani 1 1 d . . .
H1A H 0.5024 0.9314 -0.0057 0.040 Uiso 1 1 calc R . .
N11A N 0.38190(18) 0.94169(8) 0.10158(9) 0.0347(5) Uani 1 1 d . . .
H11A H 0.3593 0.9244 0.0723 0.042 Uiso 1 1 calc R . .
N21A N 0.47183(17) 0.82445(8) 0.04017(8) 0.0309(4) Uani 1 1 d . . .
H21A H 0.4275 0.8505 0.0261 0.037 Uiso 1 1 calc R . .
N31A N 0.46319(16) 1.11696(8) 0.03506(8) 0.0283(4) Uani 1 1 d . . .
F1A F 0.34888(13) 0.90639(6) -0.00076(7) 0.0435(4) Uani 1 1 d . . .
C2A C 0.6505(2) 0.93566(9) 0.03954(10) 0.0305(5) Uani 1 1 d . . .
C3A C 0.7562(2) 0.96197(10) 0.02852(11) 0.0346(6) Uani 1 1 d . . .
C3S C 0.2855(5) 0.9304(2) -0.1289(2) 0.0982(16) Uani 1 1 d . . .
H3S1 H 0.2290 0.9525 -0.1084 0.147 Uiso 1 1 calc R . .
H3S2 H 0.2515 0.9207 -0.1637 0.147 Uiso 1 1 calc R . .
H3S3 H 0.3577 0.9517 -0.1343 0.147 Uiso 1 1 calc R . .
C4A C 0.7438(2) 0.98777(11) -0.02285(11) 0.0376(6) Uani 1 1 d . . .
C5A C 0.8170(3) 1.02107(12) -0.05456(13) 0.0510(8) Uani 1 1 d . . .
H5AA H 0.8937 1.0305 -0.0426 0.061 Uiso 1 1 calc R . .
C6A C 0.7763(3) 1.03987(13) -0.10332(14) 0.0577(9) Uani 1 1 d . . .
H6AA H 0.8258 1.0623 -0.1250 0.069 Uiso 1 1 calc R . .
C7A C 0.6634(3) 1.02653(13) -0.12159(12) 0.0540(8) Uani 1 1 d . . .
H7AA H 0.6374 1.0403 -0.1552 0.065 Uiso 1 1 calc R . .
C8A C 0.5895(3) 0.99385(11) -0.09165(11) 0.0465(7) Uani 1 1 d . . .
H8AA H 0.5136 0.9842 -0.1045 0.056 Uiso 1 1 calc R . .
C9A C 0.6296(2) 0.97528(10) -0.04175(11) 0.0363(6) Uani 1 1 d . . .
C10A C 0.8624(2) 0.96521(12) 0.06436(12) 0.0422(6) Uani 1 1 d . . .
H10A H 0.8559 0.9375 0.0928 0.063 Uiso 1 1 calc R . .
H10B H 0.8671 1.0021 0.0804 0.063 Uiso 1 1 calc R . .
H10C H 0.9334 0.9582 0.0432 0.063 Uiso 1 1 calc R . .
C12A C 0.4913(2) 0.93616(10) 0.12606(11) 0.0331(5) Uani 1 1 d . . .
C13A C 0.4943(2) 0.96908(10) 0.17125(11) 0.0346(5) Uani 1 1 d . . .
C14A C 0.3825(2) 0.99650(10) 0.17490(11) 0.0358(5) Uani 1 1 d . . .
C15A C 0.3363(3) 1.03660(12) 0.20952(12) 0.0454(7) Uani 1 1 d . . .
H15A H 0.3805 1.0496 0.2393 0.054 Uiso 1 1 calc R . .
C16A C 0.2245(3) 1.05684(12) 0.19931(13) 0.0496(8) Uani 1 1 d . . .
H16A H 0.1916 1.0838 0.2226 0.059 Uiso 1 1 calc R . .
C17A C 0.1591(3) 1.03817(12) 0.15521(13) 0.0470(7) Uani 1 1 d . . .
H17A H 0.0831 1.0532 0.1490 0.056 Uiso 1 1 calc R . .
C18A C 0.2019(3) 0.99876(11) 0.12068(12) 0.0417(6) Uani 1 1 d . . .
H18A H 0.1563 0.9858 0.0913 0.050 Uiso 1 1 calc R . .
C19A C 0.3150(2) 0.97837(10) 0.13035(11) 0.0337(5) Uani 1 1 d . . .
C20A C 0.5948(3) 0.97835(13) 0.20909(13) 0.0492(7) Uani 1 1 d . . .
H20A H 0.6592 0.9531 0.2001 0.074 Uiso 1 1 calc R . .
H20B H 0.5687 0.9714 0.2460 0.074 Uiso 1 1 calc R . .
H20C H 0.6222 1.0166 0.2059 0.074 Uiso 1 1 calc R . .
C22A C 0.5627(2) 0.83258(10) 0.07752(10) 0.0291(5) Uani 1 1 d . . .
C23A C 0.6097(2) 0.78228(9) 0.09119(9) 0.0289(5) Uani 1 1 d . . .
C24A C 0.5482(2) 0.74097(10) 0.06034(9) 0.0297(5) Uani 1 1 d . . .
C25A C 0.5571(2) 0.68358(10) 0.05603(10) 0.0361(6) Uani 1 1 d . . .
H25A H 0.6136 0.6638 0.0765 0.043 Uiso 1 1 calc R . .
C26A C 0.4819(3) 0.65613(11) 0.02135(11) 0.0400(6) Uani 1 1 d . . .
H26A H 0.4863 0.6170 0.0184 0.048 Uiso 1 1 calc R . .
C27A C 0.3995(2) 0.68515(11) -0.00934(10) 0.0376(6) Uani 1 1 d . . .
H27A H 0.3498 0.6652 -0.0331 0.045 Uiso 1 1 calc R . .
C28A C 0.3881(2) 0.74138(11) -0.00632(10) 0.0342(5) Uani 1 1 d . . .
H28A H 0.3319 0.7607 -0.0273 0.041 Uiso 1 1 calc R . .
C29A C 0.4640(2) 0.76937(10) 0.02951(10) 0.0295(5) Uani 1 1 d . . .
C30A C 0.7044(2) 0.77065(11) 0.13133(11) 0.0365(6) Uani 1 1 d . . .
H30A H 0.7541 0.8035 0.1355 0.055 Uiso 1 1 calc R . .
H30B H 0.7525 0.7396 0.1188 0.055 Uiso 1 1 calc R . .
H30C H 0.6687 0.7613 0.1659 0.055 Uiso 1 1 calc R . .
C32A C 0.5268(2) 1.07260(10) 0.06749(11) 0.0317(5) Uani 1 1 d . . .
H32A H 0.4798 1.0644 0.1000 0.038 Uiso 1 1 calc R . .
H32B H 0.5302 1.0384 0.0458 0.038 Uiso 1 1 calc R . .
C33A C 0.6511(2) 1.08754(11) 0.08479(12) 0.0390(6) Uani 1 1 d . . .
H33A H 0.6865 1.0562 0.1037 0.059 Uiso 1 1 calc R . .
H33B H 0.6486 1.1196 0.1087 0.059 Uiso 1 1 calc R . .
H33C H 0.6984 1.0964 0.0531 0.059 Uiso 1 1 calc R . .
C34A C 0.5253(2) 1.12341(10) -0.01881(10) 0.0328(5) Uani 1 1 d . . .
H34A H 0.6034 1.1402 -0.0125 0.039 Uiso 1 1 calc R . .
H34B H 0.5385 1.0862 -0.0342 0.039 Uiso 1 1 calc R . .
C35A C 0.4606(2) 1.15800(12) -0.05975(11) 0.0397(6) Uani 1 1 d . . .
H35A H 0.5048 1.1582 -0.0935 0.060 Uiso 1 1 calc R . .
H35B H 0.4528 1.1959 -0.0464 0.060 Uiso 1 1 calc R . .
H35C H 0.3824 1.1423 -0.0659 0.060 Uiso 1 1 calc R . .
C36A C 0.3362(2) 1.09882(11) 0.02753(12) 0.0366(6) Uani 1 1 d . . .
H36A H 0.3011 1.0925 0.0634 0.044 Uiso 1 1 calc R . .
H36B H 0.2922 1.1294 0.0105 0.044 Uiso 1 1 calc R . .
C37A C 0.3190(3) 1.04743(11) -0.00571(12) 0.0433(7) Uani 1 1 d . . .
H37A H 0.2349 1.0392 -0.0085 0.065 Uiso 1 1 calc R . .
H37B H 0.3595 1.0163 0.0114 0.065 Uiso 1 1 calc R . .
H37C H 0.3516 1.0533 -0.0417 0.065 Uiso 1 1 calc R . .
C38A C 0.4651(2) 1.17175(10) 0.06453(10) 0.0334(5) Uani 1 1 d . . .
H38A H 0.4185 1.1988 0.0437 0.040 Uiso 1 1 calc R . .
H38B H 0.5472 1.1853 0.0656 0.040 Uiso 1 1 calc R . .
C39A C 0.4178(3) 1.17034(12) 0.12146(11) 0.0415(6) Uani 1 1 d . . .
H39A H 0.4274 1.2068 0.1380 0.062 Uiso 1 1 calc R . .
H39B H 0.4613 1.1428 0.1424 0.062 Uiso 1 1 calc R . .
H39C H 0.3343 1.1605 0.1208 0.062 Uiso 1 1 calc R . .
O3S O 0.3112(3) 0.88289(14) -0.10097(12) 0.0975(10) Uani 1 1 d . . .
H3S H 0.3306 0.8910 -0.0694 0.146 Uiso 1 1 calc R . .
P1B P 0.92626(5) 1.18119(3) 0.16103(2) 0.02782(14) Uani 1 1 d . . .
N1B N 0.87848(19) 1.29435(8) 0.18776(8) 0.0320(4) Uani 1 1 d . . .
H1B H 0.8063 1.2940 0.1751 0.038 Uiso 1 1 calc R . .
N11B N 0.69178(17) 1.18866(8) 0.20495(8) 0.0294(4) Uani 1 1 d . . .
H11B H 0.6709 1.2178 0.1861 0.035 Uiso 1 1 calc R . .
N21B N 0.77846(17) 1.22719(8) 0.07906(8) 0.0275(4) Uani 1 1 d . . .
H21B H 0.7353 1.2469 0.1012 0.033 Uiso 1 1 calc R . .
N31B N 0.15743(18) 0.74941(9) 0.13158(8) 0.0310(4) Uani 1 1 d . . .
F1B F 0.65351(13) 1.28784(6) 0.15058(6) 0.0378(3) Uani 1 1 d . . .
C2B C 0.9569(2) 1.25041(10) 0.18559(10) 0.0292(5) Uani 1 1 d . . .
C3B C 1.0615(2) 1.26625(10) 0.20929(10) 0.0323(5) Uani 1 1 d . . .
C4B C 1.0462(2) 1.32230(11) 0.22701(10) 0.0341(5) Uani 1 1 d . . .
C5B C 1.1169(3) 1.36000(12) 0.25589(11) 0.0437(6) Uani 1 1 d . . .
H5BA H 1.1946 1.3502 0.2662 0.052 Uiso 1 1 calc R . .
C6B C 1.0720(3) 1.41100(13) 0.26889(13) 0.0526(8) Uani 1 1 d . . .
H6BA H 1.1193 1.4366 0.2881 0.063 Uiso 1 1 calc R . .
C7B C 0.9565(3) 1.42587(12) 0.25400(13) 0.0527(8) Uani 1 1 d . . .
H7BA H 0.9272 1.4612 0.2638 0.063 Uiso 1 1 calc R . .
C8B C 0.8858(3) 1.39033(11) 0.22572(11) 0.0423(6) Uani 1 1 d . . .
H8BA H 0.8086 1.4008 0.2154 0.051 Uiso 1 1 calc R . .
C9B C 0.9307(2) 1.33834(10) 0.21264(10) 0.0337(5) Uani 1 1 d . . .
C10B C 1.1720(2) 1.23289(12) 0.21651(11) 0.0387(6) Uani 1 1 d . . .
H10D H 1.1631 1.1971 0.1986 0.058 Uiso 1 1 calc R . .
H10E H 1.1864 1.2270 0.2549 0.058 Uiso 1 1 calc R . .
H10F H 1.2386 1.2528 0.2007 0.058 Uiso 1 1 calc R . .
C12B C 0.7992(2) 1.16081(10) 0.20067(9) 0.0291(5) Uani 1 1 d . . .
C13B C 0.7984(2) 1.11668(10) 0.23551(10) 0.0309(5) Uani 1 1 d . . .
C14B C 0.6886(2) 1.11814(10) 0.26349(10) 0.0325(5) Uani 1 1 d . . .
C15B C 0.6406(2) 1.08603(11) 0.30573(10) 0.0377(6) Uani 1 1 d . . .
H15B H 0.6824 1.0555 0.3202 0.045 Uiso 1 1 calc R . .
C16B C 0.5310(3) 1.10046(12) 0.32516(11) 0.0442(7) Uani 1 1 d . . .
H16B H 0.4976 1.0796 0.3536 0.053 Uiso 1 1 calc R . .
C17B C 0.4681(3) 1.14497(12) 0.30394(11) 0.0425(6) Uani 1 1 d . . .
H17B H 0.3930 1.1535 0.3184 0.051 Uiso 1 1 calc R . .
C18B C 0.5117(2) 1.17710(11) 0.26246(10) 0.0363(6) Uani 1 1 d . . .
H18B H 0.4679 1.2069 0.2478 0.044 Uiso 1 1 calc R . .
C19B C 0.6245(2) 1.16324(10) 0.24310(9) 0.0309(5) Uani 1 1 d . . .
C20B C 0.8925(3) 1.07398(11) 0.24413(12) 0.0422(6) Uani 1 1 d . . .
H20D H 0.9684 1.0887 0.2323 0.063 Uiso 1 1 calc R . .
H20E H 0.8737 1.0407 0.2234 0.063 Uiso 1 1 calc R . .
H20F H 0.8969 1.0646 0.2823 0.063 Uiso 1 1 calc R . .
C22B C 0.8711(2) 1.19224(9) 0.09385(9) 0.0260(5) Uani 1 1 d . . .
C23B C 0.9154(2) 1.16741(9) 0.04860(9) 0.0265(5) Uani 1 1 d . . .
C24B C 0.8503(2) 1.18819(9) 0.00377(9) 0.0271(5) Uani 1 1 d . . .
C25B C 0.8536(2) 1.17853(10) -0.05182(10) 0.0321(5) Uani 1 1 d . . .
H25B H 0.9089 1.1534 -0.0667 0.039 Uiso 1 1 calc R . .
C26B C 0.7752(2) 1.20610(11) -0.08442(10) 0.0367(6) Uani 1 1 d . . .
H26B H 0.7767 1.1997 -0.1220 0.044 Uiso 1 1 calc R . .
C27B C 0.6932(2) 1.24356(11) -0.06298(11) 0.0359(6) Uani 1 1 d . . .
H27B H 0.6404 1.2620 -0.0865 0.043 Uiso 1 1 calc R . .
C28B C 0.6875(2) 1.25427(10) -0.00877(10) 0.0316(5) Uani 1 1 d . . .
H28B H 0.6326 1.2800 0.0055 0.038 Uiso 1 1 calc R . .
C29B C 0.7661(2) 1.22556(9) 0.02445(9) 0.0275(5) Uani 1 1 d . . .
C30B C 1.0110(2) 1.12474(10) 0.04525(10) 0.0319(5) Uani 1 1 d . . .
H30D H 1.0659 1.1298 0.0751 0.048 Uiso 1 1 calc R . .
H30E H 1.0532 1.1288 0.0112 0.048 Uiso 1 1 calc R . .
H30F H 0.9762 1.0877 0.0472 0.048 Uiso 1 1 calc R . .
C32B C 0.0282(2) 0.73563(12) 0.14079(11) 0.0401(6) Uani 1 1 d . . .
H32C H -0.0102 0.7680 0.1576 0.048 Uiso 1 1 calc R . .
H32D H -0.0095 0.7297 0.1055 0.048 Uiso 1 1 calc R . .
C33B C 0.0050(2) 0.68610(14) 0.17512(11) 0.0464(7) Uani 1 1 d . . .
H33D H -0.0799 0.6796 0.1773 0.070 Uiso 1 1 calc R . .
H33E H 0.0363 0.6926 0.2112 0.070 Uiso 1 1 calc R . .
H33F H 0.0435 0.6537 0.1594 0.070 Uiso 1 1 calc R . .
C34B C 0.2229(2) 0.69875(11) 0.11099(10) 0.0348(6) Uani 1 1 d . . .
H34C H 0.3025 0.7103 0.0997 0.042 Uiso 1 1 calc R . .
H34D H 0.2322 0.6724 0.1411 0.042 Uiso 1 1 calc R . .
C35B C 0.1654(2) 0.66892(12) 0.06491(11) 0.0412(6) Uani 1 1 d . . .
H35D H 0.2125 0.6365 0.0553 0.062 Uiso 1 1 calc R . .
H35E H 0.1600 0.6938 0.0340 0.062 Uiso 1 1 calc R . .
H35F H 0.0864 0.6571 0.0755 0.062 Uiso 1 1 calc R . .
C36B C 0.2106(2) 0.76723(12) 0.18479(10) 0.0400(6) Uani 1 1 d . . .
H36C H 0.1594 0.7958 0.2010 0.048 Uiso 1 1 calc R . .
H36D H 0.2114 0.7351 0.2093 0.048 Uiso 1 1 calc R . .
C37B C 0.3344(3) 0.79006(14) 0.18078(12) 0.0483(7) Uani 1 1 d . . .
H37D H 0.3653 0.7968 0.2169 0.072 Uiso 1 1 calc R . .
H37E H 0.3331 0.8248 0.1606 0.072 Uiso 1 1 calc R . .
H37F H 0.3847 0.7633 0.1622 0.072 Uiso 1 1 calc R . .
C38B C 0.1652(2) 0.79503(11) 0.09014(11) 0.0379(6) Uani 1 1 d . . .
H38C H 0.2489 0.8005 0.0808 0.045 Uiso 1 1 calc R . .
H38D H 0.1242 0.7825 0.0573 0.045 Uiso 1 1 calc R . .
C39B C 0.1141(3) 0.85021(12) 0.10667(14) 0.0513(7) Uani 1 1 d . . .
H39D H 0.1235 0.8767 0.0773 0.077 Uiso 1 1 calc R . .
H39E H 0.1555 0.8638 0.1385 0.077 Uiso 1 1 calc R . .
H39F H 0.0304 0.8458 0.1149 0.077 Uiso 1 1 calc R . .
C2S C 0.6222(4) 1.42437(18) 0.11753(19) 0.0846(13) Uani 1 1 d . . .
H2S1 H 0.6917 1.4322 0.1395 0.127 Uiso 1 1 calc R . .
H2S2 H 0.5542 1.4183 0.1410 0.127 Uiso 1 1 calc R . .
H2S3 H 0.6066 1.4558 0.0937 0.127 Uiso 1 1 calc R . .
C1S C 0.4471(3) 1.35177(16) 0.22746(17) 0.0696(10) Uani 1 1 d . . .
H1S1 H 0.4240 1.3475 0.2651 0.104 Uiso 1 1 calc R . .
H1S2 H 0.3889 1.3746 0.2088 0.104 Uiso 1 1 calc R . .
H1S3 H 0.5243 1.3696 0.2256 0.104 Uiso 1 1 calc R . .
O2S O 0.6420(3) 1.37737(11) 0.08701(11) 0.0782(8) Uani 1 1 d . . .
H2S H 0.6449 1.3496 0.1072 0.117 Uiso 1 1 calc R . .
O1S O 0.4528(2) 1.30015(11) 0.20324(11) 0.0707(7) Uani 1 1 d . . .
H1S H 0.5169 1.2971 0.1867 0.106 Uiso 1 1 calc R . .

loop_
_atom_site_aniso_label
_atom_site_aniso_U_11
_atom_site_aniso_U_22
_atom_site_aniso_U_33
_atom_site_aniso_U_23
_atom_site_aniso_U_13
_atom_site_aniso_U_12
P1A 0.0282(3) 0.0289(3) 0.0361(3) -0.0040(3) -0.0028(3) 0.0000(2)
N1A 0.0298(10) 0.0337(11) 0.0363(11) -0.0022(9) -0.0018(9) 0.0014(8)
N11A 0.0305(11) 0.0353(11) 0.0382(11) -0.0051(9) -0.0007(9) 0.0018(8)
N21A 0.0268(10) 0.0309(10) 0.0350(11) -0.0002(9) -0.0042(8) 0.0009(8)
N31A 0.0226(9) 0.0267(10) 0.0357(11) 0.0017(8) 0.0002(8) 0.0004(7)
F1A 0.0357(8) 0.0437(8) 0.0511(9) -0.0056(7) -0.0145(7) 0.0054(6)
C2A 0.0341(13) 0.0233(11) 0.0339(12) -0.0053(10) -0.0005(10) 0.0022(9)
C3A 0.0299(13) 0.0294(12) 0.0444(15) -0.0062(11) 0.0014(11) -0.0028(9)
C3S 0.091(3) 0.101(3) 0.102(4) 0.011(3) -0.051(3) -0.023(3)
C4A 0.0423(15) 0.0301(13) 0.0404(14) -0.0065(11) 0.0036(11) -0.0035(10)
C5A 0.0549(19) 0.0471(17) 0.0508(18) -0.0063(14) 0.0115(14) -0.0140(14)
C6A 0.083(2) 0.0469(17) 0.0437(17) -0.0005(15) 0.0152(17) -0.0134(16)
C7A 0.081(2) 0.0448(17) 0.0365(15) -0.0038(13) 0.0016(15) 0.0007(15)
C8A 0.0629(19) 0.0383(14) 0.0383(15) -0.0061(12) -0.0025(13) 0.0046(13)
C9A 0.0433(15) 0.0288(12) 0.0370(13) -0.0071(11) 0.0022(11) -0.0001(10)
C10A 0.0324(14) 0.0428(15) 0.0516(16) -0.0071(13) -0.0002(12) -0.0041(11)
C12A 0.0297(13) 0.0304(12) 0.0392(14) -0.0011(11) 0.0009(10) -0.0003(9)
C13A 0.0350(13) 0.0329(13) 0.0361(13) -0.0043(11) 0.0009(10) -0.0016(10)
C14A 0.0393(14) 0.0307(12) 0.0373(14) -0.0010(11) 0.0060(11) 0.0005(11)
C15A 0.0493(17) 0.0428(15) 0.0440(16) -0.0097(13) 0.0078(13) 0.0010(12)
C16A 0.0545(19) 0.0404(15) 0.0539(18) -0.0027(14) 0.0184(15) 0.0113(13)
C17A 0.0419(16) 0.0442(16) 0.0549(18) 0.0108(14) 0.0140(13) 0.0118(12)
C18A 0.0388(15) 0.0403(15) 0.0459(16) 0.0080(12) 0.0030(12) 0.0031(12)
C19A 0.0337(13) 0.0303(12) 0.0372(13) 0.0028(11) 0.0043(10) 0.0004(10)
C20A 0.0433(17) 0.0539(17) 0.0505(17) -0.0159(15) -0.0070(13) 0.0004(13)
C22A 0.0241(11) 0.0321(12) 0.0312(12) -0.0016(10) 0.0006(9) -0.0011(9)
C23A 0.0289(12) 0.0296(12) 0.0283(12) 0.0005(10) 0.0031(9) -0.0004(9)
C24A 0.0296(12) 0.0338(12) 0.0257(11) 0.0003(10) 0.0055(9) -0.0018(9)
C25A 0.0459(15) 0.0305(12) 0.0318(13) 0.0031(11) 0.0045(11) -0.0016(11)
C26A 0.0540(17) 0.0309(13) 0.0350(14) -0.0047(11) 0.0104(12) -0.0065(11)
C27A 0.0394(14) 0.0436(15) 0.0299(12) -0.0086(11) 0.0060(10) -0.0106(11)
C28A 0.0298(12) 0.0418(14) 0.0311(13) -0.0053(11) 0.0022(10) -0.0056(10)
C29A 0.0246(11) 0.0349(12) 0.0290(12) -0.0017(10) 0.0056(9) -0.0036(9)
C30A 0.0310(13) 0.0415(14) 0.0370(14) 0.0022(12) -0.0038(11) 0.0031(10)
C32A 0.0307(13) 0.0260(11) 0.0385(14) 0.0038(10) -0.0029(10) 0.0024(9)
C33A 0.0317(13) 0.0362(14) 0.0491(16) 0.0000(12) -0.0098(11) 0.0023(10)
C34A 0.0296(12) 0.0348(13) 0.0339(13) -0.0016(11) 0.0026(10) -0.0006(10)
C35A 0.0360(14) 0.0440(15) 0.0390(14) 0.0072(12) -0.0042(11) -0.0024(11)
C36A 0.0236(12) 0.0366(13) 0.0496(15) 0.0059(12) -0.0035(10) -0.0011(10)
C37A 0.0378(15) 0.0403(15) 0.0519(17) 0.0035(13) -0.0094(12) -0.0057(11)
C38A 0.0306(13) 0.0299(12) 0.0396(14) -0.0009(11) -0.0002(10) 0.0025(9)
C39A 0.0475(16) 0.0398(15) 0.0371(14) -0.0020(12) 0.0021(11) 0.0056(12)
O3S 0.141(3) 0.095(2) 0.0566(16) -0.0162(17) 0.0195(18) -0.015(2)
P1B 0.0258(3) 0.0322(3) 0.0255(3) 0.0004(3) -0.0002(2) -0.0002(2)
N1B 0.0304(11) 0.0346(11) 0.0309(11) -0.0014(9) -0.0028(8) -0.0003(9)
N11B 0.0288(10) 0.0335(11) 0.0258(10) 0.0030(8) 0.0009(8) 0.0019(8)
N21B 0.0249(10) 0.0306(10) 0.0270(10) -0.0006(8) 0.0013(7) 0.0025(8)
N31B 0.0283(10) 0.0416(12) 0.0230(10) -0.0027(9) -0.0029(8) 0.0045(8)
F1B 0.0316(7) 0.0432(8) 0.0386(8) -0.0005(7) 0.0019(6) 0.0077(6)
C2B 0.0301(12) 0.0311(12) 0.0265(12) 0.0028(10) -0.0008(9) -0.0008(9)
C3B 0.0308(13) 0.0377(13) 0.0283(12) 0.0038(10) -0.0007(10) -0.0058(10)
C4B 0.0347(13) 0.0405(14) 0.0273(12) 0.0059(11) -0.0008(9) -0.0080(11)
C5B 0.0448(16) 0.0457(15) 0.0406(15) 0.0029(13) -0.0074(12) -0.0137(13)
C6B 0.063(2) 0.0448(17) 0.0501(17) -0.0078(14) -0.0058(15) -0.0182(15)
C7B 0.072(2) 0.0368(15) 0.0499(18) -0.0074(14) 0.0046(16) -0.0071(14)
C8B 0.0483(16) 0.0379(14) 0.0407(14) -0.0019(12) -0.0004(12) 0.0011(12)
C9B 0.0366(13) 0.0368(13) 0.0278(12) 0.0017(11) 0.0022(10) -0.0066(11)
C10B 0.0312(13) 0.0496(16) 0.0353(14) 0.0045(12) -0.0036(10) -0.0032(11)
C12B 0.0290(12) 0.0317(12) 0.0267(11) -0.0027(10) 0.0003(9) -0.0022(9)
C13B 0.0338(13) 0.0296(12) 0.0293(12) -0.0031(10) -0.0009(10) -0.0015(10)
C14B 0.0353(13) 0.0312(12) 0.0312(12) -0.0018(10) 0.0012(10) -0.0033(10)
C15B 0.0462(16) 0.0362(14) 0.0306(13) 0.0023(11) 0.0030(11) -0.0065(11)
C16B 0.0534(17) 0.0452(15) 0.0340(14) 0.0005(12) 0.0109(12) -0.0115(13)
C17B 0.0394(15) 0.0498(16) 0.0383(15) -0.0062(13) 0.0121(12) -0.0046(12)
C18B 0.0359(14) 0.0395(14) 0.0336(13) -0.0048(11) 0.0040(10) -0.0007(11)
C19B 0.0337(13) 0.0337(12) 0.0253(11) -0.0020(10) 0.0006(9) -0.0040(10)
C20B 0.0435(16) 0.0392(14) 0.0440(15) 0.0067(12) 0.0019(12) 0.0075(12)
C22B 0.0246(11) 0.0272(11) 0.0263(11) 0.0010(9) -0.0027(9) -0.0009(8)
C23B 0.0243(11) 0.0277(11) 0.0275(11) -0.0001(9) 0.0005(9) -0.0023(9)
C24B 0.0250(11) 0.0259(11) 0.0305(12) 0.0016(10) 0.0016(9) -0.0046(8)
C25B 0.0347(13) 0.0327(12) 0.0289(12) -0.0014(10) 0.0022(9) -0.0024(10)
C26B 0.0457(15) 0.0381(14) 0.0263(12) 0.0018(11) -0.0038(10) -0.0052(11)
C27B 0.0341(14) 0.0378(13) 0.0357(14) 0.0080(11) -0.0075(10) -0.0037(11)
C28B 0.0258(12) 0.0302(12) 0.0388(14) 0.0031(11) -0.0017(10) -0.0001(9)
C29B 0.0278(12) 0.0270(12) 0.0277(12) 0.0012(9) 0.0010(9) -0.0041(9)
C30B 0.0304(12) 0.0309(12) 0.0345(13) -0.0001(10) 0.0015(10) 0.0038(9)
C32B 0.0256(13) 0.0587(17) 0.0361(14) -0.0053(13) -0.0007(10) 0.0033(11)
C33B 0.0330(14) 0.072(2) 0.0345(14) -0.0017(14) 0.0039(11) -0.0033(13)
C34B 0.0334(13) 0.0400(14) 0.0310(13) 0.0035(11) 0.0022(10) 0.0057(10)
C35B 0.0423(15) 0.0415(15) 0.0397(14) -0.0107(12) 0.0071(11) -0.0030(11)
C36B 0.0402(15) 0.0531(16) 0.0268(13) -0.0028(12) -0.0052(11) 0.0022(12)
C37B 0.0437(16) 0.0592(18) 0.0419(16) 0.0022(14) -0.0122(12) -0.0087(14)
C38B 0.0388(14) 0.0422(14) 0.0327(13) 0.0008(11) -0.0048(11) 0.0030(11)
C39B 0.0580(19) 0.0410(15) 0.0550(18) -0.0048(14) -0.0193(15) 0.0059(13)
C2S 0.084(3) 0.072(3) 0.099(3) 0.023(2) 0.013(3) 0.010(2)
C1S 0.053(2) 0.074(2) 0.082(3) -0.001(2) 0.0102(19) 0.0153(18)
O2S 0.104(2) 0.0668(16) 0.0642(16) 0.0166(14) -0.0095(15) -0.0106(15)
O1S 0.0455(14) 0.0775(17) 0.0891(19) -0.0084(15) 0.0132(13) -0.0042(12)

loop_
_atom_type_symbol
_atom_type_description
_atom_type_scat_dispersion_real
_atom_type_scat_dispersion_imag
_atom_type_scat_source
C C 0.0033 0.0016 'International Tables Vol C Tables 4.2.6.8 and 6.1.1.4'
H H 0.0000 0.0000 'International Tables Vol C Tables 4.2.6.8 and 6.1.1.4'
N N 0.0061 0.0033 'International Tables Vol C Tables 4.2.6.8 and 6.1.1.4'
F F 0.0171 0.0103 'International Tables Vol C Tables 4.2.6.8 and 6.1.1.4'
P P 0.1023 0.0942 'International Tables Vol C Tables 4.2.6.8 and 6.1.1.4'
O O 0.0106 0.0060 'International Tables Vol C Tables 4.2.6.8 and 6.1.1.4'

loop_
_geom_angle_atom_site_label_1
_geom_angle_atom_site_label_2
_geom_angle_atom_site_label_3
_geom_angle
_geom_angle_site_symmetry_1
_geom_angle_site_symmetry_3
_geom_angle_publ_flag
C12A P1A C22A 106.22(11) . . ?
C12A P1A C2A 101.86(11) . . ?
C22A P1A C2A 103.51(11) . . ?
C9A N1A C2A 109.6(2) . . ?
C19A N11A C12A 109.2(2) . . ?
C29A N21A C22A 108.3(2) . . ?
C38A N31A C36A 109.00(18) . . ?
C38A N31A C34A 109.29(18) . . ?
C36A N31A C34A 111.2(2) . . ?
C38A N31A C32A 110.60(19) . . ?
C36A N31A C32A 108.23(18) . . ?
C34A N31A C32A 108.56(18) . . ?
C3A C2A N1A 108.5(2) . . ?
C3A C2A P1A 124.9(2) . . ?
N1A C2A P1A 126.63(18) . . ?
C2A C3A C4A 106.9(2) . . ?
C2A C3A C10A 127.0(3) . . ?
C4A C3A C10A 126.0(2) . . ?
C5A C4A C9A 118.7(3) . . ?
C5A C4A C3A 134.1(3) . . ?
C9A C4A C3A 107.2(2) . . ?
C6A C5A C4A 119.2(3) . . ?
C5A C6A C7A 121.2(3) . . ?
C8A C7A C6A 121.1(3) . . ?
C7A C8A C9A 118.0(3) . . ?
N1A C9A C8A 130.5(3) . . ?
N1A C9A C4A 107.8(2) . . ?
C8A C9A C4A 121.8(3) . . ?
C13A C12A N11A 108.9(2) . . ?
C13A C12A P1A 123.4(2) . . ?
N11A C12A P1A 127.34(19) . . ?
C12A C13A C14A 107.2(2) . . ?
C12A C13A C20A 128.2(2) . . ?
C14A C13A C20A 124.5(2) . . ?
C15A C14A C19A 119.6(3) . . ?
C15A C14A C13A 133.7(3) . . ?
C19A C14A C13A 106.6(2) . . ?
C16A C15A C14A 118.4(3) . . ?
C15A C16A C17A 121.1(3) . . ?
C18A C17A C16A 121.8(3) . . ?
C17A C18A C19A 117.6(3) . . ?
N11A C19A C18A 130.4(3) . . ?
N11A C19A C14A 108.0(2) . . ?
C18A C19A C14A 121.5(2) . . ?
C23A C22A N21A 109.1(2) . . ?
C23A C22A P1A 124.51(18) . . ?
N21A C22A P1A 126.28(18) . . ?
C22A C23A C24A 107.1(2) . . ?
C22A C23A C30A 127.8(2) . . ?
C24A C23A C30A 125.1(2) . . ?
C25A C24A C29A 119.6(2) . . ?
C25A C24A C23A 134.0(2) . . ?
C29A C24A C23A 106.4(2) . . ?
C26A C25A C24A 118.7(2) . . ?
C25A C26A C27A 120.9(2) . . ?
C28A C27A C26A 122.1(2) . . ?
C27A C28A C29A 117.0(2) . . ?
N21A C29A C24A 109.1(2) . . ?
N21A C29A C28A 129.2(2) . . ?
C24A C29A C28A 121.7(2) . . ?
C33A C32A N31A 115.1(2) . . ?
C35A C34A N31A 115.2(2) . . ?
C37A C36A N31A 115.4(2) . . ?
N31A C38A C39A 115.4(2) . . ?
C22B P1B C2B 104.01(10) . . ?
C22B P1B C12B 105.51(11) . . ?
C2B P1B C12B 102.68(11) . . ?
C9B N1B C2B 109.6(2) . . ?
C19B N11B C12B 109.0(2) . . ?
C29B N21B C22B 108.77(19) . . ?
C38B N31B C36B 111.4(2) . . ?
C38B N31B C34B 109.19(19) . . ?
C36B N31B C34B 109.13(19) . . ?
C38B N31B C32B 108.5(2) . . ?
C36B N31B C32B 108.3(2) . . ?
C34B N31B C32B 110.2(2) . . ?
C3B C2B N1B 108.9(2) . . ?
C3B C2B P1B 124.38(19) . . ?
N1B C2B P1B 126.56(18) . . ?
C2B C3B C4B 106.8(2) . . ?
C2B C3B C10B 128.4(2) . . ?
C4B C3B C10B 124.8(2) . . ?
C5B C4B C9B 118.7(2) . . ?
C5B C4B C3B 134.2(3) . . ?
C9B C4B C3B 107.1(2) . . ?
C6B C5B C4B 119.2(3) . . ?
C5B C6B C7B 120.8(3) . . ?
C8B C7B C6B 121.4(3) . . ?
C7B C8B C9B 118.0(3) . . ?
N1B C9B C8B 130.4(3) . . ?
N1B C9B C4B 107.7(2) . . ?
C8B C9B C4B 121.8(2) . . ?
C13B C12B N11B 108.7(2) . . ?
C13B C12B P1B 123.92(19) . . ?
N11B C12B P1B 127.20(18) . . ?
C12B C13B C14B 107.1(2) . . ?
C12B C13B C20B 128.3(2) . . ?
C14B C13B C20B 124.7(2) . . ?
C19B C14B C15B 119.6(2) . . ?
C19B C14B C13B 107.2(2) . . ?
C15B C14B C13B 133.2(2) . . ?
C16B C15B C14B 118.0(3) . . ?
C15B C16B C17B 121.6(3) . . ?
C18B C17B C16B 122.2(3) . . ?
C17B C18B C19B 116.6(3) . . ?
N11B C19B C14B 108.1(2) . . ?
N11B C19B C18B 129.8(2) . . ?
C14B C19B C18B 122.1(2) . . ?
C23B C22B N21B 108.9(2) . . ?
C23B C22B P1B 124.63(17) . . ?
N21B C22B P1B 126.46(17) . . ?
C22B C23B C24B 107.3(2) . . ?
C22B C23B C30B 127.7(2) . . ?
C24B C23B C30B 125.0(2) . . ?
C25B C24B C29B 118.9(2) . . ?
C25B C24B C23B 134.2(2) . . ?
C29B C24B C23B 106.9(2) . . ?
C26B C25B C24B 118.9(2) . . ?
C25B C26B C27B 121.1(2) . . ?
C28B C27B C26B 121.7(2) . . ?
C27B C28B C29B 117.1(2) . . ?
N21B C29B C28B 129.7(2) . . ?
N21B C29B C24B 108.1(2) . . ?
C28B C29B C24B 122.2(2) . . ?
C33B C32B N31B 115.5(2) . . ?
C35B C34B N31B 115.5(2) . . ?
C37B C36B N31B 114.5(2) . . ?
C39B C38B N31B 115.8(2) . . ?

loop_
_geom_bond_atom_site_label_1
_geom_bond_atom_site_label_2
_geom_bond_distance
_geom_bond_site_symmetry_2
_geom_bond_publ_flag
P1A C12A 1.812(3) . ?
P1A C22A 1.813(2) . ?
P1A C2A 1.814(3) . ?
N1A C9A 1.367(3) . ?
N1A C2A 1.391(3) . ?
N11A C19A 1.371(3) . ?
N11A C12A 1.392(3) . ?
N21A C29A 1.362(3) . ?
N21A C22A 1.404(3) . ?
N31A C38A 1.516(3) . ?
N31A C36A 1.522(3) . ?
N31A C34A 1.525(3) . ?
N31A C32A 1.526(3) . ?
C2A C3A 1.388(4) . ?
C3A C4A 1.431(4) . ?
C3A C10A 1.505(4) . ?
C3S O3S 1.374(6) . ?
C4A C5A 1.403(4) . ?
C4A C9A 1.415(4) . ?
C5A C6A 1.378(5) . ?
C6A C7A 1.401(5) . ?
C7A C8A 1.374(5) . ?
C8A C9A 1.399(4) . ?
C12A C13A 1.380(4) . ?
C13A C14A 1.438(4) . ?
C13A C20A 1.499(4) . ?
C14A C15A 1.401(4) . ?
C14A C19A 1.419(4) . ?
C15A C16A 1.387(4) . ?
C16A C17A 1.402(5) . ?
C17A C18A 1.374(4) . ?
C18A C19A 1.400(4) . ?
C22A C23A 1.373(3) . ?
C23A C24A 1.442(3) . ?
C23A C30A 1.497(3) . ?
C24A C25A 1.397(4) . ?
C24A C29A 1.407(3) . ?
C25A C26A 1.386(4) . ?
C26A C27A 1.399(4) . ?
C27A C28A 1.369(4) . ?
C28A C29A 1.415(3) . ?
C32A C33A 1.522(3) . ?
C34A C35A 1.511(4) . ?
C36A C37A 1.507(4) . ?
C38A C39A 1.518(4) . ?
P1B C22B 1.808(2) . ?
P1B C2B 1.817(2) . ?
P1B C12B 1.819(2) . ?
N1B C9B 1.368(3) . ?
N1B C2B 1.389(3) . ?
N11B C19B 1.367(3) . ?
N11B C12B 1.400(3) . ?
N21B C29B 1.369(3) . ?
N21B C22B 1.401(3) . ?
N31B C38B 1.514(3) . ?
N31B C36B 1.520(3) . ?
N31B C34B 1.523(3) . ?
N31B C32B 1.525(3) . ?
C2B C3B 1.382(3) . ?
C3B C4B 1.437(4) . ?
C3B C10B 1.505(4) . ?
C4B C5B 1.414(4) . ?
C4B C9B 1.416(4) . ?
C5B C6B 1.375(4) . ?
C6B C7B 1.412(5) . ?
C7B C8B 1.373(4) . ?
C8B C9B 1.396(4) . ?
C12B C13B 1.376(4) . ?
C13B C14B 1.431(4) . ?
C13B C20B 1.503(4) . ?
C14B C19B 1.407(4) . ?
C14B C15B 1.418(4) . ?
C15B C16B 1.382(4) . ?
C16B C17B 1.397(4) . ?
C17B C18B 1.385(4) . ?
C18B C19B 1.412(4) . ?
C22B C23B 1.374(3) . ?
C23B C24B 1.432(3) . ?
C23B C30B 1.502(3) . ?
C24B C25B 1.406(3) . ?
C24B C29B 1.414(3) . ?
C25B C26B 1.378(4) . ?
C26B C27B 1.407(4) . ?
C27B C28B 1.377(4) . ?
C28B C29B 1.403(3) . ?
C32B C33B 1.496(4) . ?
C34B C35B 1.506(4) . ?
C36B C37B 1.515(4) . ?
C38B C39B 1.513(4) . ?
C2S O2S 1.387(5) . ?
C1S O1S 1.389(5) . ?

loop_
_geom_hbond_atom_site_label_D
_geom_hbond_atom_site_label_H
_geom_hbond_atom_site_label_A
_geom_hbond_distance_DH
_geom_hbond_distance_HA
_geom_hbond_distance_DA
_geom_hbond_angle_DHA
_geom_hbond_site_symmetry_A
N1A H1A F1A 0.88 1.85 2.727(3) 172.5 .
N11A H11A F1A 0.88 1.88 2.716(3) 159.1 .
N21A H21A F1A 0.88 1.75 2.632(3) 175.1 .
O3S H3S F1A 0.84 1.76 2.597(3) 171.4 .
N1B H1B F1B 0.88 1.85 2.726(3) 175.7 .
N11B H11B F1B 0.88 1.92 2.790(2) 168.6 .
N21B H21B F1B 0.88 1.83 2.711(2) 176.2 .
O1S H1S F1B 0.84 1.81 2.650(3) 177.9 .
O2S H2S F1B 0.84 1.85 2.688(3) 178.7 .

loop_
_cod_related_entry_id
_cod_related_entry_database
_cod_related_entry_code
1 ChemSpider 30653026
